data_7219206
loop_
_publ_author_name
'Yu, Fan'
'Xiang, Mi'
'Li, Ai-hua'
'Zhang, Yu-min'
'Li, Bao'

_publ_section_title
;
 Structural diversities and magnetic properties of azide-containing
 coordination polymers based on flexible tetra-pyridinate ligands
;
_journal_issue 7
_journal_name_full CrystEngComm
_journal_page_first 1556
_journal_paper_doi 10.1039/C4CE02252A
_journal_volume 17
_journal_year 2015
_chemical_formula_sum 'C51 H58 Mn N14 O12'
_chemical_formula_weight 1114.97
_chemical_name_systematic
; 
 ? 
;
_space_group_IT_number 14
_symmetry_cell_setting monoclinic
_symmetry_space_group_name_Hall '-P 2ybc'
_symmetry_space_group_name_H-M 'P 1 21/c 1'
_atom_sites_solution_hydrogens geom
_atom_sites_solution_primary direct
_atom_sites_solution_secondary difmap
_audit_creation_method SHELXL-97
_audit_update_record
;
2014-10-24 deposited with the CCDC.
2015-01-05 downloaded from the CCDC.
;
_cell_angle_alpha 90.00
_cell_angle_beta 111.964(14)
_cell_angle_gamma 90.00
_cell_formula_units_Z 4
_cell_length_a 16.2734(18)
_cell_length_b 18.977(3)
_cell_length_c 19.136(2)
_cell_measurement_temperature 293(2)
_cell_volume 5480.7(13)
_computing_cell_refinement SMART
_computing_data_collection SMART
_computing_data_reduction SAINT-Plus
_computing_structure_refinement 'SHELXL-97 (Sheldrick, 1997)'
_computing_structure_solution 'SHELXS-97 (Sheldrick, 1990)'
_diffrn_ambient_temperature 293(2)
_diffrn_measured_fraction_theta_full 0.995
_diffrn_measured_fraction_theta_max 0.995
_diffrn_measurement_device_type 'Brucker SMART APEX'
_diffrn_measurement_method '\w scan'
_diffrn_radiation_monochromator graphite
_diffrn_radiation_source 'fine-focus sealed tube'
_diffrn_radiation_type MoK\a
_diffrn_radiation_wavelength 0.71073
_diffrn_reflns_av_R_equivalents 0.0000
_diffrn_reflns_av_sigmaI/netI 0.0868
_diffrn_reflns_limit_h_max 18
_diffrn_reflns_limit_h_min -20
_diffrn_reflns_limit_k_max 23
_diffrn_reflns_limit_k_min 0
_diffrn_reflns_limit_l_max 23
_diffrn_reflns_limit_l_min 0
_diffrn_reflns_number 10710
_diffrn_reflns_theta_full 26.00
_diffrn_reflns_theta_max 26.00
_diffrn_reflns_theta_min 2.81
_exptl_absorpt_coefficient_mu 0.316
_exptl_absorpt_correction_T_max 0.9394
_exptl_absorpt_correction_T_min 0.9111
_exptl_absorpt_correction_type multi-scan
_exptl_absorpt_process_details SADABS
_exptl_crystal_colour colorless
_exptl_crystal_density_diffrn 1.357
_exptl_crystal_density_method 'not measured'
_exptl_crystal_description block
_exptl_crystal_F_000 2324
_exptl_crystal_size_max 0.30
_exptl_crystal_size_mid 0.20
_exptl_crystal_size_min 0.20
_refine_diff_density_max 0.481
_refine_diff_density_min -0.550
_refine_diff_density_rms 0.051
_refine_ls_extinction_method none
_refine_ls_goodness_of_fit_ref 0.836
_refine_ls_hydrogen_treatment constr
_refine_ls_matrix_type full
_refine_ls_number_parameters 719
_refine_ls_number_reflns 10710
_refine_ls_number_restraints 6
_refine_ls_restrained_S_all 0.836
_refine_ls_R_factor_all 0.1009
_refine_ls_R_factor_gt 0.0469
_refine_ls_shift/su_max 0.067
_refine_ls_shift/su_mean 0.003
_refine_ls_structure_factor_coef Fsqd
_refine_ls_weighting_details 'calc w=1/[\s^2^(Fo^2^)+(0.0618P)^2^+0.0000P] where P=(Fo^2^+2Fc^2^)/3'
_refine_ls_weighting_scheme calc
_refine_ls_wR_factor_gt 0.1081
_refine_ls_wR_factor_ref 0.1197
_reflns_number_gt 5486
_reflns_number_total 10710
_reflns_threshold_expression >2sigma(I)
_cod_data_source_file c4ce02252a2.cif
_cod_data_source_block compound3
_cod_depositor_comments 'Adding full bibliography for 7219204--7219207.cif.'
_cod_original_cell_volume 5480.7(12)
_cod_original_sg_symbol_H-M P2(1)/c
_cod_database_code 7219206

loop_
_symmetry_equiv_pos_as_xyz
'x, y, z'
'-x, y+1/2, -z+1/2'
'-x, -y, -z'
'x, -y-1/2, z-1/2'

loop_
_atom_site_label
_atom_site_type_symbol
_atom_site_fract_x
_atom_site_fract_y
_atom_site_fract_z
_atom_site_U_iso_or_equiv
_atom_site_adp_type
_atom_site_occupancy
_atom_site_symmetry_multiplicity
_atom_site_calc_flag
_atom_site_refinement_flags
_atom_site_disorder_assembly
_atom_site_disorder_group
Mn1 Mn 0.0000 0.0000 0.0000 0.02522(15) Uani 1 2 d S . .
Mn2 Mn 1.0000 0.0000 0.5000 0.02992(16) Uani 1 2 d S . .
O1 O 0.34230(11) -0.06026(8) 0.17602(10) 0.0309(5) Uani 1 1 d . . .
O2 O 0.65366(10) -0.05770(8) 0.32250(11) 0.0327(5) Uani 1 1 d . . .
C25 C 0.49859(17) -0.05251(12) 0.24711(15) 0.0264(6) Uani 1 1 d . . .
O7 O 1.31104(10) -0.25106(9) 0.36090(9) 0.0313(4) Uani 1 1 d . . .
N1 N 0.11036(13) -0.07895(11) 0.07017(13) 0.0282(5) Uani 1 1 d . . .
C6 C 0.42145(15) -0.10183(12) 0.20632(15) 0.0272(6) Uani 1 1 d . . .
H6A H 0.4321 -0.1263 0.1660 0.033 Uiso 1 1 calc R . .
H6B H 0.4152 -0.1366 0.2412 0.033 Uiso 1 1 calc R . .
O6 O 0.99586(10) -0.25452(10) 0.23586(9) 0.0363(5) Uani 1 1 d . . .
C37 C 1.07823(14) -0.25309(14) 0.22634(14) 0.0257(5) Uani 1 1 d . . .
H37A H 1.0818 -0.2115 0.1981 0.031 Uiso 1 1 calc R . .
H37B H 1.0839 -0.2944 0.1987 0.031 Uiso 1 1 calc R . .
C12 C 0.57691(15) -0.10102(13) 0.28810(16) 0.0309(7) Uani 1 1 d . . .
H12A H 0.5651 -0.1282 0.3262 0.037 Uiso 1 1 calc R . .
H12B H 0.5865 -0.1334 0.2527 0.037 Uiso 1 1 calc R . .
N9 N 0.08031(14) 0.08860(11) 0.05570(14) 0.0348(6) Uani 1 1 d . . .
O3 O 0.44478(12) -0.04721(9) 0.34741(11) 0.0373(5) Uani 1 1 d . . .
C2 C 0.26606(16) -0.09528(13) 0.13652(15) 0.0249(6) Uani 1 1 d . . .
N8 N 1.06991(14) -0.50397(11) 0.41441(14) 0.0322(6) Uani 1 1 d . . .
O5 O 1.14890(12) -0.12615(9) 0.30940(11) 0.0344(5) Uani 1 1 d . . .
C43 C 1.23820(14) -0.25369(13) 0.29016(13) 0.0238(5) Uani 1 1 d . . .
H43A H 1.2412 -0.2965 0.2636 0.029 Uiso 1 1 calc R . .
H43B H 1.2407 -0.2138 0.2594 0.029 Uiso 1 1 calc R . .
C3 C 0.25883(16) -0.16611(13) 0.12042(15) 0.0282(6) Uani 1 1 d . . .
H3A H 0.3083 -0.1953 0.1360 0.034 Uiso 1 1 calc R . .
N5 N 1.06496(14) -0.00020(11) 0.41072(14) 0.0339(6) Uani 1 1 d . . .
C33 C 0.92067(15) -0.25295(13) 0.17338(15) 0.0280(6) Uani 1 1 d . . .
C20 C 0.58542(18) -0.01809(15) 0.10022(16) 0.0339(7) Uani 1 1 d . . .
N13 N 1.13306(17) -0.11404(11) 0.59369(15) 0.0354(6) Uani 1 1 d . . .
C10 C 0.83610(18) -0.18259(15) 0.36715(17) 0.0413(8) Uani 1 1 d . . .
H10A H 0.8494 -0.2288 0.3590 0.050 Uiso 1 1 calc R . .
C49 C 1.14409(16) -0.31529(12) 0.35035(15) 0.0257(6) Uani 1 1 d . . .
H49A H 1.1904 -0.3137 0.4002 0.031 Uiso 1 1 calc R . .
H49B H 1.0872 -0.3144 0.3558 0.031 Uiso 1 1 calc R . .
O8 O 1.15204(12) -0.37797(8) 0.31233(11) 0.0341(5) Uani 1 1 d . . .
C39 C 1.39317(16) -0.26218(12) 0.35845(15) 0.0277(6) Uani 1 1 d . . .
O4 O 0.55123(12) -0.04929(9) 0.14717(11) 0.0379(5) Uani 1 1 d . . .
C1 C 0.19054(16) -0.05347(13) 0.11027(15) 0.0275(6) Uani 1 1 d . . .
H1A H 0.1962 -0.0055 0.1212 0.033 Uiso 1 1 calc R . .
C11 C 0.90221(18) -0.13801(14) 0.41068(17) 0.0365(7) Uani 1 1 d . . .
H11A H 0.9599 -0.1551 0.4310 0.044 Uiso 1 1 calc R . .
C34 C 0.91588(17) -0.25301(12) 0.10024(15) 0.0321(6) Uani 1 1 d . . .
H34A H 0.9669 -0.2556 0.0894 0.038 Uiso 1 1 calc R . .
C24 C 0.51966(17) -0.00512(13) 0.19223(16) 0.0288(7) Uani 1 1 d . . .
H24A H 0.4669 0.0200 0.1607 0.035 Uiso 1 1 calc R . .
H24B H 0.5646 0.0291 0.2194 0.035 Uiso 1 1 calc R . .
C8 C 0.73373(16) -0.09002(13) 0.34905(15) 0.0274(6) Uani 1 1 d . . .
C5 C 0.10355(17) -0.14823(14) 0.05694(15) 0.0314(7) Uani 1 1 d . . .
H5A H 0.0478 -0.1674 0.0308 0.038 Uiso 1 1 calc R . .
C50 C 1.15217(14) -0.25194(12) 0.30410(13) 0.0221(5) Uani 1 1 d . . .
C26 C 1.09556(16) -0.05979(13) 0.39289(16) 0.0299(7) Uani 1 1 d . . .
H26A H 1.1000 -0.0993 0.4228 0.036 Uiso 1 1 calc R . .
C14 C 0.41381(18) -0.01317(16) 0.39522(16) 0.0349(7) Uani 1 1 d . . .
N2 N 0.88733(13) -0.07212(11) 0.42481(13) 0.0314(6) Uani 1 1 d . . .
C7 C 0.80384(16) -0.04902(14) 0.39425(16) 0.0317(7) Uani 1 1 d . . .
H7A H 0.7922 -0.0028 0.4039 0.038 Uiso 1 1 calc R . .
C31 C 1.14477(16) -0.18844(12) 0.34898(15) 0.0254(6) Uani 1 1 d . . .
H31A H 1.0891 -0.1900 0.3566 0.030 Uiso 1 1 calc R . .
H31B H 1.1927 -0.1887 0.3980 0.030 Uiso 1 1 calc R . .
N14 N 1.20218(19) -0.13341(14) 0.64329(17) 0.0622(9) Uani 1 1 d . . .
C9 C 0.75014(17) -0.15851(14) 0.33574(16) 0.0363(7) Uani 1 1 d . . .
H9A H 0.7046 -0.1879 0.3064 0.044 Uiso 1 1 calc R . .
C40 C 1.40978(17) -0.28263(14) 0.29617(17) 0.0336(7) Uani 1 1 d . . .
H40A H 1.3636 -0.2898 0.2501 0.040 Uiso 1 1 calc R . .
C45 C 1.12905(17) -0.43878(13) 0.33662(16) 0.0297(7) Uani 1 1 d . . .
C35 C 0.83342(18) -0.24912(15) 0.04333(17) 0.0443(7) Uani 1 1 d . . .
H35A H 0.8280 -0.2490 -0.0068 0.053 Uiso 1 1 calc R . .
C21 C 0.58505(19) 0.05340(16) 0.08709(17) 0.0388(7) Uani 1 1 d . . .
H21A H 0.5606 0.0850 0.1111 0.047 Uiso 1 1 calc R . .
N7 N 1.54770(15) -0.26119(14) 0.43344(17) 0.0565(8) Uani 1 1 d . . .
N6 N 0.76252(14) -0.24703(13) 0.13172(15) 0.0456(6) Uani 1 1 d . . .
C4 C 0.17554(17) -0.19204(13) 0.08036(16) 0.0330(7) Uani 1 1 d . . .
H4A H 0.1680 -0.2398 0.0691 0.040 Uiso 1 1 calc R . .
C36 C 0.75976(19) -0.24542(16) 0.06112(19) 0.0500(8) Uani 1 1 d . . .
H36A H 0.7048 -0.2416 0.0220 0.060 Uiso 1 1 calc R . .
C15 C 0.4201(2) 0.05843(17) 0.40874(18) 0.0470(8) Uani 1 1 d . . .
H15A H 0.4467 0.0881 0.3846 0.056 Uiso 1 1 calc R . .
C38 C 1.46353(17) -0.25212(15) 0.42641(18) 0.0451(7) Uani 1 1 d . . .
H38A H 1.4517 -0.2386 0.4684 0.054 Uiso 1 1 calc R . .
C18 C 0.47758(18) -0.00485(13) 0.30222(16) 0.0293(7) Uani 1 1 d . . .
H18A H 0.5306 0.0198 0.3339 0.035 Uiso 1 1 calc R . .
H18B H 0.4335 0.0298 0.2749 0.035 Uiso 1 1 calc R . .
N4 N 0.65981(16) -0.04088(16) 0.01587(15) 0.0516(7) Uani 1 1 d . . .
C27 C 1.12128(18) -0.06546(13) 0.33143(17) 0.0331(7) Uani 1 1 d . . .
C19 C 0.62336(19) -0.06281(17) 0.06373(18) 0.0450(8) Uani 1 1 d . . .
H19A H 0.6234 -0.1109 0.0732 0.054 Uiso 1 1 calc R . .
C42 C 1.56257(19) -0.28121(16) 0.3723(2) 0.0518(9) Uani 1 1 d . . .
H42A H 1.6209 -0.2879 0.3767 0.062 Uiso 1 1 calc R . .
C44 C 1.09692(16) -0.44333(13) 0.39387(15) 0.0280(6) Uani 1 1 d . . .
H44A H 1.0939 -0.4023 0.4194 0.034 Uiso 1 1 calc R . .
C41 C 1.49694(18) -0.29230(15) 0.30387(19) 0.0435(8) Uani 1 1 d . . .
H41A H 1.5106 -0.3062 0.2629 0.052 Uiso 1 1 calc R . .
C22 C 0.6222(2) 0.07650(18) 0.03715(19) 0.0516(9) Uani 1 1 d . . .
H22A H 0.6221 0.1242 0.0261 0.062 Uiso 1 1 calc R . .
C32 C 0.84189(16) -0.25071(14) 0.18598(17) 0.0385(7) Uani 1 1 d . . .
H32A H 0.8452 -0.2519 0.2356 0.046 Uiso 1 1 calc R . .
C13 C 0.3749(2) -0.05500(18) 0.43296(18) 0.0481(8) Uani 1 1 d . . .
H13A H 0.3712 -0.1032 0.4234 0.058 Uiso 1 1 calc R . .
N12 N 1.07273(14) -0.09751(11) 0.54984(14) 0.02992(16) Uani 1 1 d . . .
C30 C 1.0622(2) 0.05634(15) 0.3694(2) 0.0530(9) Uani 1 1 d . . .
H30A H 1.0412 0.0983 0.3816 0.064 Uiso 1 1 calc R . .
C48 C 1.0768(2) -0.56195(15) 0.37820(19) 0.0463(8) Uani 1 1 d . . .
H48A H 1.0579 -0.6045 0.3911 0.056 Uiso 1 1 calc R . .
N3 N 0.34223(18) -0.03020(17) 0.48262(16) 0.0584(8) Uani 1 1 d . . .
C23 C 0.6595(2) 0.0281(2) 0.00364(18) 0.0532(9) Uani 1 1 d . . .
H23A H 0.6856 0.0446 -0.0289 0.064 Uiso 1 1 calc R . .
C47 C 1.1111(2) -0.56158(16) 0.3219(2) 0.0583(10) Uani 1 1 d . . .
H47A H 1.1168 -0.6036 0.2990 0.070 Uiso 1 1 calc R . .
C46 C 1.1363(2) -0.49979(14) 0.30021(19) 0.0490(9) Uani 1 1 d . . .
H46A H 1.1579 -0.4986 0.2616 0.059 Uiso 1 1 calc R . .
C28 C 1.1185(2) -0.00612(14) 0.2888(2) 0.0587(11) Uani 1 1 d . . .
H28A H 1.1359 -0.0079 0.2478 0.070 Uiso 1 1 calc R . .
C16 C 0.3856(2) 0.08456(19) 0.4596(2) 0.0588(10) Uani 1 1 d . . .
H16A H 0.3880 0.1326 0.4697 0.071 Uiso 1 1 calc R . .
C29 C 1.0893(3) 0.05557(16) 0.3090(2) 0.0685(12) Uani 1 1 d . . .
H29A H 1.0878 0.0967 0.2821 0.082 Uiso 1 1 calc R . .
C17 C 0.3477(2) 0.0395(2) 0.4950(2) 0.0627(10) Uani 1 1 d . . .
H17A H 0.3249 0.0580 0.5290 0.075 Uiso 1 1 calc R . .
O1W O 0.61597(12) -0.25541(10) 0.18093(13) 0.0536(6) Uani 1 1 d . . .
O2W O 0.73624(12) -0.11186(10) -0.07187(12) 0.0434(5) Uani 1 1 d . . .
O3W O 0.43197(14) -0.24156(11) 0.09778(15) 0.0675(7) Uani 1 1 d . . .
O9 O 1.68191(17) -0.36758(13) 0.27747(15) 0.0697(7) Uani 1 1 d . . .
N11A N 0.1042(9) 0.1449(6) 0.1687(6) 0.063(4) Uani 0.466(16) 1 d P A 1
N10A N 0.0903(7) 0.1177(4) 0.1133(6) 0.0244(19) Uani 0.466(16) 1 d P A 1
N11B N 0.0533(6) 0.1784(4) 0.1271(7) 0.058(3) Uani 0.534(16) 1 d P A 2
N10B N 0.0676(5) 0.1331(4) 0.0907(5) 0.033(2) Uani 0.534(16) 1 d PU A 2
C51 C 1.7357(4) -0.3999(3) 0.2541(4) 0.143(2) Uani 1 1 d . . .

loop_
_atom_site_aniso_label
_atom_site_aniso_U_11
_atom_site_aniso_U_22
_atom_site_aniso_U_33
_atom_site_aniso_U_23
_atom_site_aniso_U_13
_atom_site_aniso_U_12
Mn1 0.0207(3) 0.0255(3) 0.0288(4) -0.0068(2) 0.0085(3) -0.0002(2)
Mn2 0.0229(3) 0.0290(3) 0.0370(4) -0.0077(3) 0.0102(3) 0.0004(2)
O1 0.0231(9) 0.0323(10) 0.0326(12) -0.0001(9) 0.0050(9) 0.0002(8)
O2 0.0188(9) 0.0327(10) 0.0403(12) -0.0068(9) 0.0039(9) -0.0016(8)
C25 0.0249(12) 0.0312(14) 0.0224(13) -0.0023(13) 0.0080(11) -0.0007(13)
O7 0.0204(9) 0.0483(11) 0.0244(10) -0.0046(9) 0.0072(8) 0.0017(9)
N1 0.0237(12) 0.0304(13) 0.0314(14) -0.0007(10) 0.0113(11) -0.0016(10)
C6 0.0225(14) 0.0294(14) 0.0271(15) 0.0024(12) 0.0065(13) 0.0038(11)
O6 0.0200(8) 0.0630(13) 0.0261(11) 0.0042(10) 0.0088(8) -0.0014(10)
C37 0.0243(12) 0.0289(14) 0.0257(14) 0.0017(13) 0.0113(11) 0.0001(12)
C12 0.0264(15) 0.0321(15) 0.0321(17) -0.0036(13) 0.0084(14) -0.0019(12)
N9 0.0262(12) 0.0347(14) 0.0433(17) -0.0100(12) 0.0129(12) 0.0001(10)
O3 0.0478(12) 0.0413(11) 0.0305(11) 0.0027(9) 0.0237(10) 0.0024(9)
C2 0.0233(14) 0.0338(16) 0.0193(14) 0.0026(12) 0.0099(12) -0.0008(11)
N8 0.0362(13) 0.0244(13) 0.0385(16) 0.0043(11) 0.0168(13) 0.0008(10)
O5 0.0507(12) 0.0225(10) 0.0445(13) 0.0009(9) 0.0344(11) 0.0020(8)
C43 0.0228(12) 0.0266(13) 0.0223(13) 0.0035(12) 0.0090(11) 0.0007(12)
C3 0.0282(14) 0.0278(15) 0.0279(16) 0.0052(12) 0.0098(13) 0.0057(11)
N5 0.0363(14) 0.0229(13) 0.0474(17) -0.0072(11) 0.0211(13) -0.0014(10)
C33 0.0243(13) 0.0254(13) 0.0326(15) 0.0025(14) 0.0086(12) -0.0025(12)
C20 0.0332(16) 0.0454(19) 0.0281(17) 0.0001(14) 0.0172(15) -0.0053(13)
N13 0.0547(16) 0.0240(12) 0.0434(16) 0.0067(11) 0.0366(15) 0.0043(12)
C10 0.0417(17) 0.0337(16) 0.046(2) -0.0140(15) 0.0131(16) 0.0040(14)
C49 0.0310(14) 0.0224(14) 0.0270(15) -0.0014(12) 0.0147(13) 0.0000(11)
O8 0.0576(12) 0.0205(10) 0.0378(12) 0.0002(8) 0.0333(11) 0.0004(9)
C39 0.0222(13) 0.0255(15) 0.0318(15) 0.0002(12) 0.0061(12) 0.0011(11)
O4 0.0522(12) 0.0356(11) 0.0376(12) -0.0008(9) 0.0304(11) -0.0013(9)
C1 0.0285(15) 0.0305(15) 0.0244(15) -0.0012(12) 0.0111(13) 0.0012(12)
C11 0.0273(15) 0.0385(17) 0.0398(19) -0.0074(14) 0.0081(14) 0.0078(13)
C34 0.0318(14) 0.0293(14) 0.0357(16) 0.0005(15) 0.0134(13) -0.0002(13)
C24 0.0311(15) 0.0310(15) 0.0266(16) -0.0013(12) 0.0133(14) 0.0019(12)
C8 0.0254(14) 0.0327(16) 0.0236(15) 0.0008(12) 0.0085(13) -0.0001(12)
C5 0.0246(14) 0.0368(17) 0.0293(17) -0.0001(13) 0.0061(13) -0.0098(12)
C50 0.0231(12) 0.0226(12) 0.0225(13) 0.0010(13) 0.0109(11) -0.0010(12)
C26 0.0310(15) 0.0230(15) 0.0392(18) -0.0005(13) 0.0173(14) -0.0015(12)
C14 0.0333(16) 0.050(2) 0.0237(16) 0.0048(14) 0.0131(14) 0.0061(14)
N2 0.0267(12) 0.0318(13) 0.0354(15) -0.0082(11) 0.0113(12) -0.0022(10)
C7 0.0299(15) 0.0290(15) 0.0372(18) -0.0056(13) 0.0137(14) 0.0019(12)
C31 0.0285(14) 0.0219(14) 0.0307(16) 0.0038(12) 0.0167(13) 0.0000(11)
N14 0.0572(18) 0.0634(18) 0.059(2) 0.0266(16) 0.0131(17) 0.0066(15)
C9 0.0294(15) 0.0380(17) 0.0345(18) -0.0145(14) 0.0041(14) -0.0014(13)
C40 0.0270(14) 0.0423(16) 0.0344(17) 0.0062(13) 0.0147(14) 0.0055(12)
C45 0.0376(16) 0.0225(15) 0.0345(17) 0.0022(13) 0.0196(14) 0.0012(12)
C35 0.0404(16) 0.0555(18) 0.0295(16) 0.0038(16) 0.0045(14) -0.0001(16)
C21 0.0460(18) 0.0427(18) 0.0345(18) -0.0005(14) 0.0230(16) -0.0046(14)
N7 0.0289(14) 0.0756(19) 0.0556(19) -0.0103(16) 0.0051(13) 0.0054(13)
N6 0.0235(12) 0.0544(16) 0.0541(17) 0.0111(15) 0.0088(12) -0.0014(12)
C4 0.0362(15) 0.0235(14) 0.0370(17) 0.0055(13) 0.0112(14) -0.0002(12)
C36 0.0296(15) 0.065(2) 0.044(2) 0.0069(19) 0.0003(15) -0.0026(16)
C15 0.062(2) 0.049(2) 0.038(2) -0.0004(16) 0.0285(18) 0.0071(16)
C38 0.0309(15) 0.0584(19) 0.0412(18) -0.0112(17) 0.0077(14) 0.0047(16)
C18 0.0319(15) 0.0329(16) 0.0257(16) 0.0018(12) 0.0136(14) -0.0003(12)
N4 0.0473(16) 0.079(2) 0.0386(17) -0.0083(15) 0.0273(15) -0.0050(14)
C27 0.0410(16) 0.0205(15) 0.0457(19) -0.0009(13) 0.0253(16) 0.0006(12)
C19 0.0466(18) 0.054(2) 0.0393(19) -0.0035(16) 0.0217(17) 0.0035(15)
C42 0.0225(16) 0.060(2) 0.071(3) 0.0000(19) 0.0150(18) 0.0086(14)
C44 0.0345(15) 0.0203(14) 0.0312(17) 0.0040(12) 0.0148(14) 0.0020(12)
C41 0.0383(17) 0.0509(19) 0.049(2) 0.0074(16) 0.0246(17) 0.0066(14)
C22 0.059(2) 0.059(2) 0.043(2) 0.0030(17) 0.0262(19) -0.0153(17)
C32 0.0283(15) 0.0479(17) 0.0386(17) 0.0059(16) 0.0116(14) -0.0003(15)
C13 0.0492(19) 0.062(2) 0.039(2) 0.0068(16) 0.0238(18) 0.0070(16)
N12 0.0229(3) 0.0290(3) 0.0370(4) -0.0077(3) 0.0102(3) 0.0004(2)
C30 0.075(2) 0.0213(17) 0.086(3) -0.0059(17) 0.057(2) 0.0024(15)
C48 0.070(2) 0.0222(16) 0.059(2) 0.0012(15) 0.038(2) -0.0002(15)
N3 0.0534(17) 0.087(2) 0.0481(19) 0.0112(17) 0.0342(16) 0.0107(16)
C23 0.051(2) 0.081(3) 0.0336(19) -0.0008(19) 0.0225(18) -0.0174(19)
C47 0.100(3) 0.0242(17) 0.074(3) -0.0093(16) 0.060(2) -0.0017(17)
C46 0.083(2) 0.0310(18) 0.053(2) -0.0008(15) 0.050(2) 0.0026(16)
C28 0.096(3) 0.0292(18) 0.082(3) 0.0080(17) 0.069(3) 0.0051(17)
C16 0.076(3) 0.061(2) 0.046(2) -0.0035(18) 0.029(2) 0.0147(19)
C29 0.115(3) 0.0232(18) 0.104(3) 0.0091(19) 0.084(3) 0.0083(18)
C17 0.059(2) 0.096(3) 0.042(2) -0.002(2) 0.030(2) 0.024(2)
O1W 0.0374(11) 0.0643(14) 0.0606(15) -0.0062(12) 0.0199(11) 0.0001(10)
O2W 0.0396(11) 0.0520(12) 0.0423(13) -0.0057(10) 0.0195(10) -0.0061(9)
O3W 0.0536(13) 0.0705(15) 0.0724(17) -0.0150(14) 0.0167(13) 0.0104(12)
O9 0.0739(18) 0.0835(18) 0.0594(18) 0.0109(14) 0.0337(16) 0.0165(14)
N11A 0.079(8) 0.072(6) 0.053(6) -0.030(5) 0.041(6) -0.035(6)
N10A 0.037(4) 0.020(4) 0.017(4) -0.003(3) 0.010(4) -0.011(3)
N11B 0.050(5) 0.052(4) 0.086(7) -0.037(5) 0.041(5) -0.017(4)
N10B 0.033(2) 0.033(2) 0.034(2) 0.0004(10) 0.0119(12) -0.0014(10)
C51 0.101(4) 0.181(6) 0.127(6) 0.023(5) 0.019(4) -0.007(4)

loop_
_atom_type_symbol
_atom_type_description
_atom_type_scat_dispersion_real
_atom_type_scat_dispersion_imag
_atom_type_scat_source
C C 0.0033 0.0016 'International Tables Vol C Tables 4.2.6.8 and 6.1.1.4'
H H 0.0000 0.0000 'International Tables Vol C Tables 4.2.6.8 and 6.1.1.4'
Mn Mn 0.3368 0.7283 'International Tables Vol C Tables 4.2.6.8 and 6.1.1.4'
N N 0.0061 0.0033 'International Tables Vol C Tables 4.2.6.8 and 6.1.1.4'
O O 0.0106 0.0060 'International Tables Vol C Tables 4.2.6.8 and 6.1.1.4'

loop_
_geom_angle_atom_site_label_1
_geom_angle_atom_site_label_2
_geom_angle_atom_site_label_3
_geom_angle
_geom_angle_site_symmetry_1
_geom_angle_site_symmetry_3
N9 Mn1 N9 180.0(2) 3 .
N9 Mn1 N8 92.47(8) 3 4_455
N9 Mn1 N8 87.53(8) . 4_455
N9 Mn1 N8 87.53(8) 3 2_655
N9 Mn1 N8 92.47(8) . 2_655
N8 Mn1 N8 180.00(13) 4_455 2_655
N9 Mn1 N1 91.29(8) 3 3
N9 Mn1 N1 88.71(8) . 3
N8 Mn1 N1 92.75(8) 4_455 3
N8 Mn1 N1 87.25(8) 2_655 3
N9 Mn1 N1 88.71(8) 3 .
N9 Mn1 N1 91.29(8) . .
N8 Mn1 N1 87.26(8) 4_455 .
N8 Mn1 N1 92.74(8) 2_655 .
N1 Mn1 N1 180.00(18) 3 .
N12 Mn2 N12 180.00(13) 3_756 .
N12 Mn2 N2 93.16(8) 3_756 .
N12 Mn2 N2 86.84(8) . .
N12 Mn2 N2 86.84(8) 3_756 3_756
N12 Mn2 N2 93.16(8) . 3_756
N2 Mn2 N2 180.0 . 3_756
N12 Mn2 N5 90.08(8) 3_756 .
N12 Mn2 N5 89.92(8) . .
N2 Mn2 N5 90.83(8) . .
N2 Mn2 N5 89.17(8) 3_756 .
N12 Mn2 N5 89.92(8) 3_756 3_756
N12 Mn2 N5 90.08(8) . 3_756
N2 Mn2 N5 89.17(8) . 3_756
N2 Mn2 N5 90.83(8) 3_756 3_756
N5 Mn2 N5 180.0 . 3_756
C2 O1 C6 116.76(18) . .
C8 O2 C12 117.59(18) . .
C24 C25 C18 107.15(19) . .
C24 C25 C6 111.4(2) . .
C18 C25 C6 111.3(2) . .
C24 C25 C12 110.6(2) . .
C18 C25 C12 111.2(2) . .
C6 C25 C12 105.17(19) . .
C39 O7 C43 115.87(19) . .
C1 N1 C5 117.4(2) . .
C1 N1 Mn1 118.31(16) . .
C5 N1 Mn1 122.03(16) . .
O1 C6 C25 108.18(19) . .
O1 C6 H6A 110.1 . .
C25 C6 H6A 110.1 . .
O1 C6 H6B 110.1 . .
C25 C6 H6B 110.1 . .
H6A C6 H6B 108.4 . .
C33 O6 C37 118.13(19) . .
O6 C37 C50 108.29(19) . .
O6 C37 H37A 110.0 . .
C50 C37 H37A 110.0 . .
O6 C37 H37B 110.0 . .
C50 C37 H37B 110.0 . .
H37A C37 H37B 108.4 . .
O2 C12 C25 107.8(2) . .
O2 C12 H12A 110.1 . .
C25 C12 H12A 110.1 . .
O2 C12 H12B 110.1 . .
C25 C12 H12B 110.1 . .
H12A C12 H12B 108.5 . .
N10A N9 N10B 26.6(4) . .
N10A N9 Mn1 132.1(3) . .
N10B N9 Mn1 131.2(4) . .
C14 O3 C18 117.2(2) . .
O1 C2 C1 114.9(2) . .
O1 C2 C3 125.9(2) . .
C1 C2 C3 119.2(2) . .
C48 N8 C44 117.2(3) . .
C48 N8 Mn1 123.74(19) . 2_645
C44 N8 Mn1 118.68(17) . 2_645
C27 O5 C31 116.9(2) . .
O7 C43 C50 108.98(19) . .
O7 C43 H43A 109.9 . .
C50 C43 H43A 109.9 . .
O7 C43 H43B 109.9 . .
C50 C43 H43B 109.9 . .
H43A C43 H43B 108.3 . .
C4 C3 C2 117.3(2) . .
C4 C3 H3A 121.3 . .
C2 C3 H3A 121.3 . .
C30 N5 C26 117.9(3) . .
C30 N5 Mn2 120.99(19) . .
C26 N5 Mn2 120.48(18) . .
O6 C33 C34 126.0(2) . .
O6 C33 C32 115.8(2) . .
C34 C33 C32 118.2(2) . .
O4 C20 C19 116.0(3) . .
O4 C20 C21 125.1(3) . .
C19 C20 C21 119.0(3) . .
N12 N13 N14 179.3(3) . .
C11 C10 C9 119.7(3) . .
C11 C10 H10A 120.1 . .
C9 C10 H10A 120.1 . .
O8 C49 C50 108.5(2) . .
O8 C49 H49A 110.0 . .
C50 C49 H49A 110.0 . .
O8 C49 H49B 110.0 . .
C50 C49 H49B 110.0 . .
H49A C49 H49B 108.4 . .
C45 O8 C49 116.6(2) . .
O7 C39 C40 125.7(2) . .
O7 C39 C38 114.8(2) . .
C40 C39 C38 119.4(2) . .
C20 O4 C24 118.2(2) . .
N1 C1 C2 123.0(2) . .
N1 C1 H1A 118.5 . .
C2 C1 H1A 118.5 . .
N2 C11 C10 122.9(3) . .
N2 C11 H11A 118.5 . .
C10 C11 H11A 118.5 . .
C35 C34 C33 118.2(2) . .
C35 C34 H34A 120.9 . .
C33 C34 H34A 120.9 . .
O4 C24 C25 107.18(19) . .
O4 C24 H24A 110.3 . .
C25 C24 H24A 110.3 . .
O4 C24 H24B 110.3 . .
C25 C24 H24B 110.3 . .
H24A C24 H24B 108.5 . .
O2 C8 C9 125.9(2) . .
O2 C8 C7 115.6(2) . .
C9 C8 C7 118.5(2) . .
N1 C5 C4 122.4(2) . .
N1 C5 H5A 118.8 . .
C4 C5 H5A 118.8 . .
C31 C50 C49 104.83(19) . .
C31 C50 C37 111.40(19) . .
C49 C50 C37 110.29(19) . .
C31 C50 C43 113.06(19) . .
C49 C50 C43 111.65(19) . .
C37 C50 C43 105.72(19) . .
N5 C26 C27 122.8(3) . .
N5 C26 H26A 118.6 . .
C27 C26 H26A 118.6 . .
O3 C14 C13 115.9(3) . .
O3 C14 C15 124.9(3) . .
C13 C14 C15 119.1(3) . .
C11 N2 C7 117.1(2) . .
C11 N2 Mn2 121.67(17) . .
C7 N2 Mn2 121.24(17) . .
N2 C7 C8 123.7(2) . .
N2 C7 H7A 118.2 . .
C8 C7 H7A 118.2 . .
O5 C31 C50 109.3(2) . .
O5 C31 H31A 109.8 . .
C50 C31 H31A 109.8 . .
O5 C31 H31B 109.8 . .
C50 C31 H31B 109.8 . .
H31A C31 H31B 108.3 . .
C8 C9 C10 118.1(2) . .
C8 C9 H9A 121.0 . .
C10 C9 H9A 121.0 . .
C39 C40 C41 118.2(3) . .
C39 C40 H40A 120.9 . .
C41 C40 H40A 120.9 . .
O8 C45 C44 124.3(2) . .
O8 C45 C46 117.2(3) . .
C44 C45 C46 118.5(2) . .
C36 C35 C34 119.5(3) . .
C36 C35 H35A 120.3 . .
C34 C35 H35A 120.3 . .
C22 C21 C20 117.7(3) . .
C22 C21 H21A 121.1 . .
C20 C21 H21A 121.1 . .
C38 N7 C42 117.6(3) . .
C32 N6 C36 116.7(2) . .
C3 C4 C5 120.7(2) . .
C3 C4 H4A 119.7 . .
C5 C4 H4A 119.7 . .
N6 C36 C35 123.4(3) . .
N6 C36 H36A 118.3 . .
C35 C36 H36A 118.3 . .
C16 C15 C14 117.6(3) . .
C16 C15 H15A 121.2 . .
C14 C15 H15A 121.2 . .
N7 C38 C39 122.1(3) . .
N7 C38 H38A 118.9 . .
C39 C38 H38A 118.9 . .
O3 C18 C25 108.5(2) . .
O3 C18 H18A 110.0 . .
C25 C18 H18A 110.0 . .
O3 C18 H18B 110.0 . .
C25 C18 H18B 110.0 . .
H18A C18 H18B 108.4 . .
C23 N4 C19 117.1(3) . .
O5 C27 C28 116.7(3) . .
O5 C27 C26 124.5(2) . .
C28 C27 C26 118.8(3) . .
N4 C19 C20 123.6(3) . .
N4 C19 H19A 118.2 . .
C20 C19 H19A 118.2 . .
N7 C42 C41 123.5(3) . .
N7 C42 H42A 118.2 . .
C41 C42 H42A 118.2 . .
N8 C44 C45 123.2(2) . .
N8 C44 H44A 118.4 . .
C45 C44 H44A 118.4 . .
C42 C41 C40 119.1(3) . .
C42 C41 H41A 120.4 . .
C40 C41 H41A 120.4 . .
C21 C22 C23 119.5(3) . .
C21 C22 H22A 120.3 . .
C23 C22 H22A 120.3 . .
N6 C32 C33 123.9(3) . .
N6 C32 H32A 118.0 . .
C33 C32 H32A 118.0 . .
N3 C13 C14 123.6(3) . .
N3 C13 H13A 118.2 . .
C14 C13 H13A 118.2 . .
N13 N12 Mn2 140.2(2) . .
N5 C30 C29 122.7(3) . .
N5 C30 H30A 118.7 . .
C29 C30 H30A 118.7 . .
N8 C48 C47 122.6(3) . .
N8 C48 H48A 118.7 . .
C47 C48 H48A 118.7 . .
C13 N3 C17 117.1(3) . .
N4 C23 C22 123.0(3) . .
N4 C23 H23A 118.5 . .
C22 C23 H23A 118.5 . .
C46 C47 C48 119.8(3) . .
C46 C47 H47A 120.1 . .
C48 C47 H47A 120.1 . .
C47 C46 C45 118.6(3) . .
C47 C46 H46A 120.7 . .
C45 C46 H46A 120.7 . .
C29 C28 C27 117.9(3) . .
C29 C28 H28A 121.1 . .
C27 C28 H28A 121.1 . .
C15 C16 C17 119.9(3) . .
C15 C16 H16A 120.0 . .
C17 C16 H16A 120.0 . .
C28 C29 C30 119.8(3) . .
C28 C29 H29A 120.1 . .
C30 C29 H29A 120.1 . .
N3 C17 C16 122.7(3) . .
N3 C17 H17A 118.7 . .
C16 C17 H17A 118.7 . .
N9 N10A N11A 176.6(9) . .
N11B N10B N9 178.7(8) . .

loop_
_geom_bond_atom_site_label_1
_geom_bond_atom_site_label_2
_geom_bond_distance
_geom_bond_site_symmetry_2
Mn1 N9 2.151(2) 3
Mn1 N9 2.151(2) .
Mn1 N8 2.319(2) 4_455
Mn1 N8 2.319(2) 2_655
Mn1 N1 2.339(2) 3
Mn1 N1 2.339(2) .
Mn2 N12 2.211(2) 3_756
Mn2 N12 2.211(2) .
Mn2 N2 2.309(2) .
Mn2 N2 2.309(2) 3_756
Mn2 N5 2.321(2) .
Mn2 N5 2.321(2) 3_756
O1 C2 1.360(3) .
O1 C6 1.435(3) .
O2 C8 1.355(3) .
O2 C12 1.433(3) .
C25 C24 1.516(4) .
C25 C18 1.522(4) .
C25 C6 1.526(3) .
C25 C12 1.529(3) .
O7 C39 1.371(3) .
O7 C43 1.428(3) .
N1 C1 1.333(3) .
N1 C5 1.336(3) .
C6 H6A 0.9700 .
C6 H6B 0.9700 .
O6 C33 1.354(3) .
O6 C37 1.419(3) .
C37 C50 1.524(3) .
C37 H37A 0.9700 .
C37 H37B 0.9700 .
C12 H12A 0.9700 .
C12 H12B 0.9700 .
N9 N10A 1.188(7) .
N9 N10B 1.144(8) .
O3 C14 1.361(3) .
O3 C18 1.423(3) .
C2 C1 1.389(3) .
C2 C3 1.374(3) .
N8 C48 1.327(3) .
N8 C44 1.342(3) .
N8 Mn1 2.319(2) 2_645
O5 C27 1.359(3) .
O5 C31 1.419(3) .
C43 C50 1.520(3) .
C43 H43A 0.9700 .
C43 H43B 0.9700 .
C3 C4 1.375(3) .
C3 H3A 0.9300 .
N5 C30 1.323(4) .
N5 C26 1.331(3) .
C33 C34 1.372(4) .
C33 C32 1.391(4) .
C20 O4 1.357(3) .
C20 C19 1.382(4) .
C20 C21 1.379(4) .
N13 N12 1.072(3) .
N13 N14 1.226(3) .
C10 C11 1.377(4) .
C10 C9 1.378(4) .
C10 H10A 0.9300 .
C49 O8 1.425(3) .
C49 C50 1.528(3) .
C49 H49A 0.9700 .
C49 H49B 0.9700 .
O8 C45 1.348(3) .
C39 C40 1.373(4) .
C39 C38 1.387(4) .
O4 C24 1.429(3) .
C1 H1A 0.9300 .
C11 N2 1.321(3) .
C11 H11A 0.9300 .
C34 C35 1.378(4) .
C34 H34A 0.9300 .
C24 H24A 0.9700 .
C24 H24B 0.9700 .
C8 C9 1.370(3) .
C8 C7 1.384(3) .
C5 C4 1.368(3) .
C5 H5A 0.9300 .
C50 C31 1.510(3) .
C26 C27 1.392(4) .
C26 H26A 0.9300 .
C14 C13 1.376(4) .
C14 C15 1.380(4) .
N2 C7 1.336(3) .
C7 H7A 0.9300 .
C31 H31A 0.9700 .
C31 H31B 0.9700 .
C9 H9A 0.9300 .
C40 C41 1.382(4) .
C40 H40A 0.9300 .
C45 C44 1.382(4) .
C45 C46 1.379(4) .
C35 C36 1.365(4) .
C35 H35A 0.9300 .
C21 C22 1.379(4) .
C21 H21A 0.9300 .
N7 C38 1.336(4) .
N7 C42 1.336(4) .
N6 C32 1.322(3) .
N6 C36 1.335(4) .
C4 H4A 0.9300 .
C36 H36A 0.9300 .
C15 C16 1.385(4) .
C15 H15A 0.9300 .
C38 H38A 0.9300 .
C18 H18A 0.9700 .
C18 H18B 0.9700 .
N4 C23 1.329(4) .
N4 C19 1.331(4) .
C27 C28 1.381(4) .
C19 H19A 0.9300 .
C42 C41 1.362(4) .
C42 H42A 0.9300 .
C44 H44A 0.9300 .
C41 H41A 0.9300 .
C22 C23 1.384(4) .
C22 H22A 0.9300 .
C32 H32A 0.9300 .
C13 N3 1.336(4) .
C13 H13A 0.9300 .
C30 C29 1.385(5) .
C30 H30A 0.9300 .
C48 C47 1.386(4) .
C48 H48A 0.9300 .
N3 C17 1.340(4) .
C23 H23A 0.9300 .
C47 C46 1.357(4) .
C47 H47A 0.9300 .
C46 H46A 0.9300 .
C28 C29 1.372(4) .
C28 H28A 0.9300 .
C16 C17 1.373(5) .
C16 H16A 0.9300 .
C29 H29A 0.9300 .
C17 H17A 0.9300 .
O9 C51 1.280(7) .
N11A N10A 1.124(9) .
N11B N10B 1.183(9) .
